data_4306442
loop_
_publ_author_name
'Carsten Knapp'
'Paul G. Watson'
'Enno Lork'
'Daniel H. Friese'
'R\"udiger Mews'
'Andreas Decken'

_publ_contact_author_address
;
Institut f\"ur Anorganische und Analytische Chemie
Albert-Ludwigs Universit\"at Freiburg
Albertstr. 21
79104 Freiburg i. Br.
Germany
;
_publ_contact_author_email carsten.knapp@ac.uni-freiburg.de
_publ_contact_author_fax +49-761-203-6150
_publ_contact_author_name 'Carsten Knapp'
_publ_contact_author_phone +49-761-203-6001
_publ_section_title
;
Trithiatetrazocine Cations, [RCN4S3]+; Planar Sulfur-Nitrogen 10\p
Aromatics
;
_journal_name_full 'Inorganic Chemistry'
_journal_page_first 10618
_journal_page_last 10625
_journal_paper_doi 10.1021/ic801253f
_journal_volume 47
_journal_year 2008
_chemical_formula_moiety 'C14 H10 N3 S, As F6'
_chemical_formula_sum 'C14 H10 As F6 N3 S'
_chemical_formula_weight 441.24
_chemical_name_systematic
;
 ?
;
_space_group_IT_number 15
_symmetry_cell_setting monoclinic
_symmetry_space_group_name_Hall '-C 2yc'
_symmetry_space_group_name_H-M 'C 1 2/c 1'
_atom_sites_solution_hydrogens geom
_atom_sites_solution_primary direct
_atom_sites_solution_secondary difmap
_audit_creation_method SHELXL-97
_cell_angle_alpha 90.00
_cell_angle_beta 110.77(2)
_cell_angle_gamma 90.00
_cell_formula_units_Z 4
_cell_length_a 18.107(2)
_cell_length_b 12.1940(10)
_cell_length_c 7.844(3)
_cell_measurement_reflns_used 29
_cell_measurement_temperature 173(2)
_cell_measurement_theta_max 12.350
_cell_measurement_theta_min 3.117
_cell_volume 1619.4(7)
_computing_cell_refinement 'Siemens XSCANS'
_computing_data_collection 'Siemens XSCANS'
_computing_data_reduction 'Siemens XSCANS'
_computing_molecular_graphics Diamond
_computing_publication_material 'SHELXL-97 (Sheldrick, 1997)'
_computing_structure_refinement 'SHELXL-97 (Sheldrick, 1997)'
_computing_structure_solution 'SHELXS-97 (Sheldrick, 1997)'
_diffrn_ambient_temperature 173(2)
_diffrn_measured_fraction_theta_full 0.988
_diffrn_measured_fraction_theta_max 0.988
_diffrn_measurement_device_type 'Siemens P4'
_diffrn_measurement_method '2\q/\w scans'
_diffrn_radiation_monochromator graphite
_diffrn_radiation_source 'fine-focus sealed tube'
_diffrn_radiation_type MoK\a
_diffrn_radiation_wavelength 0.71073
_diffrn_reflns_av_R_equivalents 0.0273
_diffrn_reflns_av_sigmaI/netI 0.0362
_diffrn_reflns_limit_h_max 22
_diffrn_reflns_limit_h_min -23
_diffrn_reflns_limit_k_max 15
_diffrn_reflns_limit_k_min -15
_diffrn_reflns_limit_l_max 10
_diffrn_reflns_limit_l_min -10
_diffrn_reflns_number 4370
_diffrn_reflns_theta_full 27.51
_diffrn_reflns_theta_max 27.51
_diffrn_reflns_theta_min 3.10
_diffrn_standards_decay_% 'random variation +/- 2.0'
_diffrn_standards_interval_count 197
_diffrn_standards_number 3
_exptl_absorpt_coefficient_mu 2.294
_exptl_absorpt_correction_T_max 0.6306
_exptl_absorpt_correction_T_min 0.2847
_exptl_absorpt_correction_type refdelf
_exptl_absorpt_process_details
;
N. Walker and D. Stuart, Acta Cryst., A39 (1983) 158-166
;
_exptl_crystal_colour orange
_exptl_crystal_density_diffrn 1.810
_exptl_crystal_density_method 'not measured'
_exptl_crystal_description blocks
_exptl_crystal_F_000 872
_exptl_crystal_size_max 0.70
_exptl_crystal_size_mid 0.40
_exptl_crystal_size_min 0.20
_refine_diff_density_max 1.267
_refine_diff_density_min -0.930
_refine_diff_density_rms 0.130
_refine_ls_extinction_method none
_refine_ls_goodness_of_fit_ref 1.049
_refine_ls_hydrogen_treatment constr
_refine_ls_matrix_type full
_refine_ls_number_parameters 116
_refine_ls_number_reflns 1842
_refine_ls_number_restraints 0
_refine_ls_restrained_S_all 1.049
_refine_ls_R_factor_all 0.0511
_refine_ls_R_factor_gt 0.0421
_refine_ls_shift/su_max 0.004
_refine_ls_shift/su_mean 0.000
_refine_ls_structure_factor_coef Fsqd
_refine_ls_weighting_details 'calc w=1/[\s^2^(Fo^2^)+(0.0654P)^2^+1.3095P] where P=(Fo^2^+2Fc^2^)/3'
_refine_ls_weighting_scheme calc
_refine_ls_wR_factor_gt 0.1027
_refine_ls_wR_factor_ref 0.1075
_reflns_number_gt 1589
_reflns_number_total 1842
_reflns_threshold_expression >2sigma(I)
_cod_data_source_file ic801253f_si_002_5.cif
_cod_data_source_block 3b
_cod_depositor_comments
;
The following automatic conversions were performed:
'_symmetry_cell_setting' value 'Monoclinic' changed to 'monoclinic'
according to '/home/saulius/struct/CIF-dictionaries/cif_core.dic'
dictionary named 'cif_core.dic' version 2.4.1 from
2010-06-29.

'_exptl_absorpt_correction_type' value 'refdelF' changed to
'refdelf' according to
'/home/saulius/struct/CIF-dictionaries/cif_core.dic' dictionary named
'cif_core.dic' version 2.4.1 from 2010-06-29.

Automatic conversion script
Id: cif_fix_enum 1527 2010-12-29 10:47:43Z saulius 
;
_cod_database_code 4306442

loop_
_symmetry_equiv_pos_as_xyz
'x, y, z'
'-x, y, -z+1/2'
'x+1/2, y+1/2, z'
'-x+1/2, y+1/2, -z+1/2'
'-x, -y, -z'
'x, -y, z-1/2'
'-x+1/2, -y+1/2, -z'
'x+1/2, -y+1/2, z-1/2'

loop_
_atom_site_label
_atom_site_type_symbol
_atom_site_fract_x
_atom_site_fract_y
_atom_site_fract_z
_atom_site_U_iso_or_equiv
_atom_site_adp_type
_atom_site_occupancy
_atom_site_symmetry_multiplicity
_atom_site_calc_flag
_atom_site_refinement_flags
_atom_site_disorder_assembly
_atom_site_disorder_group
N1 N 0.5000 0.1173(3) 0.2500 0.0306(7) Uani 1 2 d S . .
C1 C 0.43264(18) 0.1705(2) 0.2232(4) 0.0315(6) Uani 1 1 d . . .
N2 N 0.42471(17) 0.2826(2) 0.2140(4) 0.0376(6) Uani 1 1 d . . .
S1 S 0.5000 0.35296(8) 0.2500 0.0374(3) Uani 1 2 d S . .
C2 C 0.36131(17) 0.1074(2) 0.2003(4) 0.0336(6) Uani 1 1 d . . .
C3 C 0.3624(2) -0.0068(3) 0.1866(5) 0.0411(7) Uani 1 1 d . . .
H3 H 0.4094 -0.0434 0.1925 0.059(5) Uiso 1 1 d R . .
C4 C 0.2948(2) -0.0654(3) 0.1650(6) 0.0519(9) Uani 1 1 d . . .
H4 H 0.2953 -0.1429 0.1543 0.059(5) Uiso 1 1 d R . .
C5 C 0.2264(2) -0.0126(4) 0.1604(6) 0.0554(10) Uani 1 1 d . . .
H5 H 0.1802 -0.0538 0.1466 0.059(5) Uiso 1 1 d R . .
C6 C 0.2253(2) 0.1000(4) 0.1753(5) 0.0526(9) Uani 1 1 d . . .
H6 H 0.1782 0.1359 0.1718 0.059(5) Uiso 1 1 d R . .
C7 C 0.2919(2) 0.1608(3) 0.1941(5) 0.0438(7) Uani 1 1 d . . .
H7 H 0.2908 0.2383 0.2038 0.059(5) Uiso 1 1 d R . .
As1 As 0.0000 0.19334(3) 0.2500 0.03204(16) Uani 1 2 d S . .
F1 F -0.02113(17) 0.29125(17) 0.3811(3) 0.0623(7) Uani 1 1 d . . .
F2 F -0.02299(19) 0.09513(18) 0.3783(3) 0.0735(8) Uani 1 1 d . . .
F3 F 0.09478(15) 0.1951(3) 0.3979(4) 0.0805(9) Uani 1 1 d . . .

loop_
_atom_site_aniso_label
_atom_site_aniso_U_11
_atom_site_aniso_U_22
_atom_site_aniso_U_33
_atom_site_aniso_U_23
_atom_site_aniso_U_13
_atom_site_aniso_U_12
N1 0.0282(16) 0.0278(16) 0.0352(18) 0.000 0.0105(14) 0.000
C1 0.0362(15) 0.0297(14) 0.0291(14) 0.0020(11) 0.0120(12) 0.0049(11)
N2 0.0432(15) 0.0297(13) 0.0413(15) 0.0041(10) 0.0169(12) 0.0044(10)
S1 0.0517(7) 0.0244(5) 0.0399(6) 0.000 0.0211(5) 0.000
C2 0.0291(14) 0.0370(16) 0.0335(15) 0.0017(12) 0.0098(12) 0.0021(12)
C3 0.0321(16) 0.0384(16) 0.0512(19) 0.0016(14) 0.0126(14) -0.0002(12)
C4 0.0444(19) 0.044(2) 0.066(2) -0.0015(17) 0.0173(18) -0.0080(15)
C5 0.0338(18) 0.071(3) 0.058(2) -0.0025(19) 0.0130(16) -0.0141(17)
C6 0.0309(16) 0.070(3) 0.058(2) 0.0046(19) 0.0169(16) 0.0064(16)
C7 0.0381(17) 0.0456(18) 0.049(2) 0.0030(15) 0.0175(15) 0.0084(14)
As1 0.0400(3) 0.0263(2) 0.0308(2) 0.000 0.01389(18) 0.000
F1 0.1020(19) 0.0434(11) 0.0435(12) 0.0017(9) 0.0284(13) 0.0274(11)
F2 0.137(2) 0.0382(11) 0.0658(15) 0.0019(10) 0.0619(17) -0.0127(13)
F3 0.0473(13) 0.135(3) 0.0497(15) 0.0078(14) 0.0054(11) 0.0178(14)

loop_
_atom_type_symbol
_atom_type_description
_atom_type_scat_dispersion_real
_atom_type_scat_dispersion_imag
_atom_type_scat_source
C C 0.0033 0.0016 'International Tables Vol C Tables 4.2.6.8 and 6.1.1.4'
H H 0.0000 0.0000 'International Tables Vol C Tables 4.2.6.8 and 6.1.1.4'
As As 0.0499 2.0058 'International Tables Vol C Tables 4.2.6.8 and 6.1.1.4'
F F 0.0171 0.0103 'International Tables Vol C Tables 4.2.6.8 and 6.1.1.4'
N N 0.0061 0.0033 'International Tables Vol C Tables 4.2.6.8 and 6.1.1.4'
S S 0.1246 0.1234 'International Tables Vol C Tables 4.2.6.8 and 6.1.1.4'

loop_
_geom_angle_atom_site_label_1
_geom_angle_atom_site_label_2
_geom_angle_atom_site_label_3
_geom_angle
_geom_angle_site_symmetry_1
_geom_angle_site_symmetry_3
_geom_angle_publ_flag
C1 N1 C1 121.7(4) . 2_655 ?
N1 C1 N2 124.5(3) . . ?
N1 C1 C2 119.0(3) . . ?
N2 C1 C2 116.5(3) . . ?
C1 N2 S1 118.2(2) . . ?
N2 S1 N2 112.8(2) . 2_655 ?
C3 C2 C7 119.9(3) . . ?
C3 C2 C1 119.9(3) . . ?
C7 C2 C1 120.2(3) . . ?
C4 C3 C2 119.4(3) . . ?
C4 C3 H3 120.3 . . ?
C2 C3 H3 120.3 . . ?
C3 C4 C5 120.6(3) . . ?
C3 C4 H4 119.5 . . ?
C5 C4 H4 119.8 . . ?
C6 C5 C4 120.0(3) . . ?
C6 C5 H5 120.0 . . ?
C4 C5 H5 120.0 . . ?
C5 C6 C7 120.4(3) . . ?
C5 C6 H6 119.7 . . ?
C7 C6 H6 119.8 . . ?
C6 C7 C2 119.6(3) . . ?
C6 C7 H7 120.0 . . ?
C2 C7 H7 120.4 . . ?
F3 As1 F3 178.5(2) 2 . ?
F3 As1 F1 90.84(14) 2 . ?
F3 As1 F1 88.13(14) . . ?
F3 As1 F1 88.13(14) 2 2 ?
F3 As1 F1 90.84(14) . 2 ?
F1 As1 F1 91.15(16) . 2 ?
F3 As1 F2 90.27(15) 2 2 ?
F3 As1 F2 90.76(15) . 2 ?
F1 As1 F2 178.89(14) . 2 ?
F1 As1 F2 88.96(12) 2 2 ?
F3 As1 F2 90.76(15) 2 . ?
F3 As1 F2 90.27(15) . . ?
F1 As1 F2 88.96(12) . . ?
F1 As1 F2 178.89(14) 2 . ?
F2 As1 F2 90.96(16) 2 . ?

loop_
_geom_bond_atom_site_label_1
_geom_bond_atom_site_label_2
_geom_bond_distance
_geom_bond_site_symmetry_2
_geom_bond_publ_flag
N1 C1 1.330(3) . ?
N1 C1 1.330(3) 2_655 ?
C1 N2 1.374(4) . ?
C1 C2 1.459(4) . ?
N2 S1 1.550(3) . ?
S1 N2 1.550(3) 2_655 ?
C2 C3 1.397(4) . ?
C2 C7 1.400(4) . ?
C3 C4 1.376(5) . ?
C3 H3 0.9471 . ?
C4 C5 1.386(5) . ?
C4 H4 0.9485 . ?
C5 C6 1.378(6) . ?
C5 H5 0.9491 . ?
C6 C7 1.379(5) . ?
C6 H6 0.9498 . ?
C7 H7 0.9485 . ?
As1 F3 1.697(3) 2 ?
As1 F3 1.697(3) . ?
As1 F1 1.706(2) . ?
As1 F1 1.706(2) 2 ?
As1 F2 1.708(2) 2 ?
As1 F2 1.708(2) . ?

loop_
_geom_torsion_atom_site_label_1
_geom_torsion_atom_site_label_2
_geom_torsion_atom_site_label_3
_geom_torsion_atom_site_label_4
_geom_torsion
_geom_torsion_site_symmetry_1
_geom_torsion_site_symmetry_2
_geom_torsion_site_symmetry_3
_geom_torsion_site_symmetry_4
_geom_torsion_publ_flag
C1 N1 C1 N2 2.4(2) 2_655 . . . ?
C1 N1 C1 C2 -178.1(3) 2_655 . . . ?
N1 C1 N2 S1 -4.3(4) . . . . ?
C2 C1 N2 S1 176.1(2) . . . . ?
C1 N2 S1 N2 1.98(18) . . . 2_655 ?
N1 C1 C2 C3 -7.1(4) . . . . ?
N2 C1 C2 C3 172.5(3) . . . . ?
N1 C1 C2 C7 172.2(3) . . . . ?
N2 C1 C2 C7 -8.2(4) . . . . ?
C7 C2 C3 C4 0.7(5) . . . . ?
C1 C2 C3 C4 -180.0(3) . . . . ?
C2 C3 C4 C5 -1.3(6) . . . . ?
C3 C4 C5 C6 0.8(6) . . . . ?
C4 C5 C6 C7 0.2(6) . . . . ?
C5 C6 C7 C2 -0.8(6) . . . . ?
C3 C2 C7 C6 0.3(5) . . . . ?
C1 C2 C7 C6 -179.0(3) . . . . ?
